data_7060820
loop_
_publ_author_name
'Mason, Helen E.'
'Musselle-Sexton, Jake R. C.'
'Howard, Judith A. K.'
'Probert, Michael R.'
'Sparkes, Hazel A.'

_publ_section_title
;
 Structural studies into the spin crossover behaviour of Fe(abpt)2(NCS)2
 polymorphs B and D
;
_journal_issue 31
_journal_name_full 'New Journal of Chemistry'
_journal_page_first 14014
_journal_page_last 14023
_journal_paper_doi 10.1039/D1NJ02607K
_journal_volume 45
_journal_year 2021
_chemical_formula_moiety 'C26 H20 Fe N14 S2'
_chemical_formula_sum 'C26 H20 Fe N14 S2'
_chemical_formula_weight 648.53
_space_group_crystal_system monoclinic
_space_group_IT_number 14
_space_group_name_Hall '-P 2yn'
_space_group_name_H-M_alt 'P 1 21/n 1'
_atom_sites_solution_hydrogens mixed
_audit_creation_date 2020-07-12
_audit_creation_method
;
Olex2 1.2
(compiled May 29 2018 13:30:08 for OlexSys, GUI svn.r5506)
;
_audit_update_record
;
2021-05-27 deposited with the CCDC.	2021-07-12 downloaded from the CCDC.
;
_cell_angle_alpha 90
_cell_angle_beta 101.244(4)
_cell_angle_gamma 90
_cell_formula_units_Z 2
_cell_length_a 11.5739(6)
_cell_length_b 9.6588(8)
_cell_length_c 12.8455(9)
_cell_measurement_reflns_used 5387
_cell_measurement_temperature 296.15
_cell_measurement_theta_max 23.45
_cell_measurement_theta_min 2.18
_cell_volume 1408.44(17)
_computing_molecular_graphics 'Olex2 (Dolomanov et al., 2009)'
_computing_publication_material 'Olex2 (Dolomanov et al., 2009)'
_computing_structure_refinement 'XL (Sheldrick, 2008)'
_computing_structure_solution 'SHELXT 2014/5 (Sheldrick, 2014)'
_diffrn_ambient_temperature 296.15
_diffrn_detector 'Bruker APEX2 area detector'
_diffrn_detector_area_resol_mean 7.9
_diffrn_detector_type 'CCD area detector'
_diffrn_measured_fraction_theta_full 0.576
_diffrn_measured_fraction_theta_max 0.488
_diffrn_measurement_device 'Xiphos II 4-circle diffractometer'
_diffrn_measurement_device_type 'Bruker APEX2 area detector'
_diffrn_measurement_method '\f scans'
_diffrn_radiation_monochromator 'mirror optics'
_diffrn_radiation_probe x-ray
_diffrn_radiation_type AgK\a
_diffrn_radiation_wavelength 0.56086
_diffrn_reflns_av_R_equivalents 0.0557
_diffrn_reflns_av_unetI/netI 0.0446
_diffrn_reflns_Laue_measured_fraction_full 0.576
_diffrn_reflns_Laue_measured_fraction_max 0.488
_diffrn_reflns_limit_h_max 16
_diffrn_reflns_limit_h_min -16
_diffrn_reflns_limit_k_max 10
_diffrn_reflns_limit_k_min -11
_diffrn_reflns_limit_l_max 13
_diffrn_reflns_limit_l_min -16
_diffrn_reflns_number 20877
_diffrn_reflns_point_group_measured_fraction_full 0.576
_diffrn_reflns_point_group_measured_fraction_max 0.488
_diffrn_reflns_theta_full 19.665
_diffrn_reflns_theta_max 23.614
_diffrn_reflns_theta_min 1.711
_diffrn_source 'microfocus sealed X-ray tube'
_diffrn_source_type 'Incoatec Ag I\ms'
_diffrn_standards_number 0
_exptl_absorpt_coefficient_mu 0.384
_exptl_absorpt_correction_T_max 0.7451
_exptl_absorpt_correction_T_min 0.5661
_exptl_absorpt_correction_type multi-scan
_exptl_absorpt_process_details
;
SADABS-2016/2 (Bruker,2016) was used for absorption correction.
wR2(int) was 0.0888 before and 0.0603 after correction.
The Ratio of minimum to maximum transmission is 0.7598.
The \l/2 correction factor is Not present.
;
_exptl_crystal_colour 'clear orangish orange'
_exptl_crystal_colour_lustre clear
_exptl_crystal_colour_modifier orangish
_exptl_crystal_colour_primary orange
_exptl_crystal_density_diffrn 1.529
_exptl_crystal_description block
_exptl_crystal_F_000 664
_exptl_crystal_size_max 0.239
_exptl_crystal_size_mid 0.195
_exptl_crystal_size_min 0.1
_refine_diff_density_max 0.253
_refine_diff_density_min -0.248
_refine_diff_density_rms 0.060
_refine_ls_extinction_method none
_refine_ls_goodness_of_fit_ref 1.081
_refine_ls_hydrogen_treatment mixed
_refine_ls_matrix_type full
_refine_ls_number_parameters 202
_refine_ls_number_reflns 2101
_refine_ls_number_restraints 0
_refine_ls_restrained_S_all 1.081
_refine_ls_R_factor_all 0.0800
_refine_ls_R_factor_gt 0.0387
_refine_ls_shift/su_max 0.000
_refine_ls_shift/su_mean 0.000
_refine_ls_structure_factor_coef Fsqd
_refine_ls_weighting_details 'w=1/[\s^2^(Fo^2^)+(0.0506P)^2^+0.6402P] where P=(Fo^2^+2Fc^2^)/3'
_refine_ls_weighting_scheme calc
_refine_ls_wR_factor_gt 0.0924
_refine_ls_wR_factor_ref 0.1159
_reflns_Friedel_coverage 0.000
_reflns_number_gt 1379
_reflns_number_total 2101
_reflns_threshold_expression 'I > 2\s(I)'
_cod_data_source_file d1nj02607k2.cif
_cod_data_source_block B_ambient
_cod_depositor_comments 'Adding full bibliography for 7060820--7060846.cif.'
_cod_database_code 7060820
_shelx_shelxl_version_number 2018/3
_shelx_space_group_comment
;
The symmetry employed for this shelxl refinement is uniquely defined
by the following loop, which should always be used as a source of
symmetry information in preference to the above space-group names.
They are only intended as comments.
;
_shelx_estimated_absorpt_t_max 0.963
_shelx_estimated_absorpt_t_min 0.914
_olex2_refinement_description
;
1. Fixed Uiso
 At 1.2 times of:
  All C(H) groups, All N(H,H) groups
2.a Aromatic/amide H refined with riding coordinates:
 C2(H2), C3(H3), C4(H4), C5(H5), C10(H10), C11(H11), C12(H12), C13(H13)
;
_olex2_exptl_crystal_mounting_method 'Crystal was mounted inside a Diamond Anvil Cell'
_olex2_submission_special_instructions 'No special instructions were received'

loop_
_space_group_symop_operation_xyz
'x, y, z'
'-x+1/2, y+1/2, -z+1/2'
'-x, -y, -z'
'x-1/2, -y-1/2, z-1/2'

loop_
_atom_site_label
_atom_site_type_symbol
_atom_site_fract_x
_atom_site_fract_y
_atom_site_fract_z
_atom_site_U_iso_or_equiv
_atom_site_adp_type
_atom_site_occupancy
_atom_site_site_symmetry_order
_atom_site_calc_flag
_atom_site_refinement_flags_posn
_atom_site_refinement_flags_adp
_atom_site_refinement_flags_occupancy
_atom_site_disorder_assembly
_atom_site_disorder_group
Fe1 Fe 0.500000 0.500000 0.500000 0.0354(2) Uani 1 2 d S T P . .
S1 S 0.47745(7) 0.70583(12) 0.14814(8) 0.0469(3) Uani 1 1 d . . . . .
N1 N 0.5091(2) 0.5854(4) 0.3491(3) 0.0501(10) Uani 1 1 d . . . . .
N2 N 0.53899(18) 0.7085(3) 0.5718(2) 0.0371(7) Uani 1 1 d . . . . .
N3 N 0.33052(18) 0.6015(3) 0.4841(2) 0.0368(8) Uani 1 1 d . . . . .
N4 N 0.21730(19) 0.5703(3) 0.4341(2) 0.0382(8) Uani 1 1 d . . . . .
N5 N 0.22562(18) 0.7877(3) 0.4871(2) 0.0321(7) Uani 1 1 d . . . . .
N6 N 0.1950(2) 0.9218(4) 0.5142(3) 0.0456(9) Uani 1 1 d . . . . .
H6A H 0.149(3) 0.896(5) 0.557(3) 0.055 Uiso 1 1 d R . . . .
H6B H 0.163(3) 0.972(5) 0.461(4) 0.055 Uiso 1 1 d R . . . .
N7 N -0.0050(2) 0.8244(4) 0.3562(3) 0.0435(9) Uani 1 1 d . . . . .
C1 C 0.4956(2) 0.6356(4) 0.2662(3) 0.0369(9) Uani 1 1 d . . . . .
C2 C 0.6463(2) 0.7552(5) 0.6180(3) 0.0476(12) Uani 1 1 d . . . . .
H2 H 0.711039 0.697828 0.619000 0.057 Uiso 1 1 calc R . . . .
C3 C 0.6645(3) 0.8837(5) 0.6637(3) 0.0521(13) Uani 1 1 d . . . . .
H3 H 0.739782 0.911806 0.696029 0.063 Uiso 1 1 calc R . . . .
C4 C 0.5703(3) 0.9697(4) 0.6612(3) 0.0489(11) Uani 1 1 d . . . . .
H4 H 0.580506 1.057329 0.691651 0.059 Uiso 1 1 calc R . . . .
C5 C 0.4587(3) 0.9239(4) 0.6121(3) 0.0423(10) Uani 1 1 d . . . . .
H5 H 0.393302 0.980879 0.609070 0.051 Uiso 1 1 calc R . . . .
C6 C 0.4464(2) 0.7943(4) 0.5685(3) 0.0325(9) Uani 1 1 d . . . . .
C7 C 0.3352(2) 0.7297(4) 0.5150(3) 0.0315(8) Uani 1 1 d . . . . .
C8 C 0.1557(2) 0.6829(4) 0.4363(3) 0.0318(8) Uani 1 1 d . . . . .
C9 C 0.0291(2) 0.6989(4) 0.3903(3) 0.0352(9) Uani 1 1 d . . . . .
C10 C -0.1198(3) 0.8428(5) 0.3160(3) 0.0521(11) Uani 1 1 d . . . . .
H10 H -0.145406 0.929931 0.290505 0.062 Uiso 1 1 calc R . . . .
C11 C -0.2016(3) 0.7380(5) 0.3108(3) 0.0543(13) Uani 1 1 d . . . . .
H11 H -0.280850 0.754734 0.283700 0.065 Uiso 1 1 calc R . . . .
C12 C -0.1642(3) 0.6093(5) 0.3460(3) 0.0586(13) Uani 1 1 d . . . . .
H12 H -0.218094 0.537582 0.344496 0.070 Uiso 1 1 calc R . . . .
C13 C -0.0455(3) 0.5862(4) 0.3838(3) 0.0450(10) Uani 1 1 d . . . . .
H13 H -0.017003 0.498295 0.404150 0.054 Uiso 1 1 calc R . . . .

loop_
_atom_site_aniso_label
_atom_site_aniso_U_11
_atom_site_aniso_U_22
_atom_site_aniso_U_33
_atom_site_aniso_U_23
_atom_site_aniso_U_13
_atom_site_aniso_U_12
Fe1 0.0279(3) 0.0448(7) 0.0326(5) 0.0009(3) 0.0037(3) 0.0063(3)
S1 0.0450(4) 0.0501(10) 0.0449(8) 0.0125(4) 0.0073(4) 0.0030(4)
N1 0.0508(15) 0.061(4) 0.039(3) 0.0058(16) 0.0100(15) 0.0081(16)
N2 0.0278(11) 0.043(3) 0.040(2) -0.0011(12) 0.0046(11) 0.0004(12)
N3 0.0253(10) 0.048(3) 0.036(2) -0.0034(13) 0.0020(10) 0.0033(13)
N4 0.0289(11) 0.045(3) 0.038(2) -0.0039(12) -0.0002(11) 0.0019(13)
N5 0.0257(10) 0.031(3) 0.039(2) 0.0001(11) 0.0041(11) 0.0044(12)
N6 0.0334(13) 0.051(3) 0.051(3) -0.0030(15) 0.0054(13) 0.0065(15)
N7 0.0311(12) 0.043(3) 0.052(3) 0.0063(13) -0.0028(12) -0.0012(13)
C1 0.0275(12) 0.037(4) 0.047(3) -0.0041(16) 0.0073(14) 0.0016(14)
C2 0.0268(13) 0.078(5) 0.037(3) -0.0003(18) 0.0046(14) 0.0020(17)
C3 0.0329(15) 0.072(5) 0.050(3) -0.014(2) 0.0024(15) -0.0057(19)
C4 0.0421(16) 0.054(4) 0.050(3) -0.0134(16) 0.0079(16) -0.0069(17)
C5 0.0380(15) 0.045(4) 0.045(3) -0.0042(17) 0.0099(15) 0.0070(16)
C6 0.0272(12) 0.039(3) 0.031(3) -0.0005(14) 0.0051(13) 0.0038(14)
C7 0.0267(12) 0.039(3) 0.029(2) -0.0003(13) 0.0073(12) 0.0033(14)
C8 0.0289(12) 0.036(3) 0.030(3) 0.0005(12) 0.0041(13) 0.0024(14)
C9 0.0260(12) 0.053(4) 0.026(3) 0.0012(14) 0.0026(13) -0.0021(15)
C10 0.0349(15) 0.058(4) 0.057(3) 0.0019(18) -0.0055(16) 0.0054(17)
C11 0.0274(14) 0.079(5) 0.052(3) -0.002(2) -0.0037(15) -0.0001(18)
C12 0.0424(17) 0.069(5) 0.059(4) 0.005(2) -0.0031(18) -0.024(2)
C13 0.0432(15) 0.045(4) 0.043(3) 0.0040(16) -0.0024(15) -0.0062(17)

loop_
_atom_type_symbol
_atom_type_description
_atom_type_scat_dispersion_real
_atom_type_scat_dispersion_imag
_atom_type_scat_source
C C 0.0015 0.0009 'International Tables Vol C Tables 4.2.6.8 and 6.1.1.4'
H H 0.0000 0.0000 'International Tables Vol C Tables 4.2.6.8 and 6.1.1.4'
Fe Fe 0.2886 0.5448 'International Tables Vol C Tables 4.2.6.8 and 6.1.1.4'
N N 0.0030 0.0019 'International Tables Vol C Tables 4.2.6.8 and 6.1.1.4'
S S 0.0826 0.0763 'International Tables Vol C Tables 4.2.6.8 and 6.1.1.4'

loop_
_geom_angle_atom_site_label_1
_geom_angle_atom_site_label_2
_geom_angle_atom_site_label_3
_geom_angle
_geom_angle_site_symmetry_1
_geom_angle_site_symmetry_3
_geom_angle_publ_flag
N1 Fe1 N1 180.0 3_666 . ?
N1 Fe1 N2 90.88(13) . 3_666 ?
N1 Fe1 N2 89.12(13) 3_666 3_666 ?
N1 Fe1 N2 89.12(13) . . ?
N1 Fe1 N2 90.88(13) 3_666 . ?
N1 Fe1 N3 86.76(11) 3_666 3_666 ?
N1 Fe1 N3 86.76(11) . . ?
N1 Fe1 N3 93.24(11) . 3_666 ?
N1 Fe1 N3 93.24(11) 3_666 . ?
N2 Fe1 N2 180.00(7) 3_666 . ?
N3 Fe1 N2 74.72(10) 3_666 3_666 ?
N3 Fe1 N2 105.28(10) 3_666 . ?
N3 Fe1 N2 105.28(10) . 3_666 ?
N3 Fe1 N2 74.72(10) . . ?
N3 Fe1 N3 180.00(15) 3_666 . ?
C1 N1 Fe1 169.3(3) . . ?
C2 N2 Fe1 125.6(2) . . ?
C2 N2 C6 117.8(3) . . ?
C6 N2 Fe1 116.63(19) . . ?
N4 N3 Fe1 135.1(2) . . ?
C7 N3 Fe1 114.79(18) . . ?
C7 N3 N4 109.3(2) . . ?
C8 N4 N3 106.4(3) . . ?
C7 N5 N6 125.3(3) . . ?
C7 N5 C8 104.6(3) . . ?
C8 N5 N6 129.9(2) . . ?
N5 N6 H6A 96(3) . . ?
N5 N6 H6B 115(4) . . ?
H6A N6 H6B 115(4) . . ?
C9 N7 C10 117.3(3) . . ?
N1 C1 S1 179.4(4) . . ?
N2 C2 H2 118.5 . . ?
N2 C2 C3 122.9(3) . . ?
C3 C2 H2 118.5 . . ?
C2 C3 H3 120.5 . . ?
C4 C3 C2 119.1(3) . . ?
C4 C3 H3 120.5 . . ?
C3 C4 H4 120.6 . . ?
C3 C4 C5 118.8(4) . . ?
C5 C4 H4 120.6 . . ?
C4 C5 H5 120.4 . . ?
C6 C5 C4 119.2(3) . . ?
C6 C5 H5 120.4 . . ?
N2 C6 C5 122.1(3) . . ?
N2 C6 C7 111.7(3) . . ?
C5 C6 C7 126.2(3) . . ?
N3 C7 N5 109.2(3) . . ?
N3 C7 C6 121.8(3) . . ?
N5 C7 C6 129.0(3) . . ?
N4 C8 N5 110.5(2) . . ?
N4 C8 C9 125.6(3) . . ?
N5 C8 C9 123.9(3) . . ?
N7 C9 C8 115.9(3) . . ?
N7 C9 C13 124.0(3) . . ?
C13 C9 C8 120.1(3) . . ?
N7 C10 H10 118.6 . . ?
N7 C10 C11 122.7(4) . . ?
C11 C10 H10 118.6 . . ?
C10 C11 H11 120.6 . . ?
C12 C11 C10 118.9(3) . . ?
C12 C11 H11 120.6 . . ?
C11 C12 H12 120.3 . . ?
C11 C12 C13 119.5(4) . . ?
C13 C12 H12 120.3 . . ?
C9 C13 C12 117.4(4) . . ?
C9 C13 H13 121.3 . . ?
C12 C13 H13 121.3 . . ?

loop_
_geom_bond_atom_site_label_1
_geom_bond_atom_site_label_2
_geom_bond_distance
_geom_bond_site_symmetry_2
_geom_bond_publ_flag
Fe1 N1 2.129(3) 3_666 ?
Fe1 N1 2.129(3) . ?
Fe1 N2 2.224(3) . ?
Fe1 N2 2.224(3) 3_666 ?
Fe1 N3 2.166(2) 3_666 ?
Fe1 N3 2.166(2) . ?
S1 C1 1.638(4) . ?
N1 C1 1.152(4) . ?
N2 C2 1.346(4) . ?
N2 C6 1.349(4) . ?
N3 N4 1.375(3) . ?
N3 C7 1.299(5) . ?
N4 C8 1.304(4) . ?
N5 N6 1.405(5) . ?
N5 C7 1.369(4) . ?
N5 C8 1.379(4) . ?
N6 H6A 0.87(4) . ?
N6 H6B 0.86(4) . ?
N7 C9 1.323(5) . ?
N7 C10 1.341(4) . ?
C2 H2 0.9300 . ?
C2 C3 1.372(6) . ?
C3 H3 0.9300 . ?
C3 C4 1.365(5) . ?
C4 H4 0.9300 . ?
C4 C5 1.395(4) . ?
C5 H5 0.9300 . ?
C5 C6 1.367(5) . ?
C6 C7 1.474(4) . ?
C8 C9 1.477(4) . ?
C9 C13 1.381(5) . ?
C10 H10 0.9300 . ?
C10 C11 1.378(6) . ?
C11 H11 0.9300 . ?
C11 C12 1.364(6) . ?
C12 H12 0.9300 . ?
C12 C13 1.383(4) . ?
C13 H13 0.9300 . ?
